data_2101257
loop_
_publ_author_name
'Aigouy, T.'
'Costeseque, P.'
'Sempere, R.'
'Senac, T.'
'Jaud, J.'
'Anglerot, D.'

_publ_section_title
;
 Caract\'erisation structurale et \'evolution thermique de l'acide
 amino-11-und\'ecano\"ique (C~11~H~23~NO~2~.1,5H~2~O)
;
_journal_issue 1
_journal_name_full 'Acta Crystallographica Section B'
_journal_page_first 55
_journal_page_last 61
_journal_paper_doi 10.1107/S010876819400159X
_journal_volume 51
_journal_year 1995
_chemical_formula_moiety 'C11 H23 N1 O2,1.5(H2 O1)'
_chemical_formula_sum 'C11 H26 N O3.5'
_space_group_crystal_system monoclinic
_space_group_IT_number 15
_space_group_name_Hall '-C 2yc'
_space_group_name_H-M_alt 'C 1 2/c 1'
_cell_angle_alpha 90
_cell_angle_beta 98.20(10)
_cell_angle_gamma 90
_cell_formula_units_Z 8
_cell_length_a 15.940(4)
_cell_length_b 4.714(2)
_cell_length_c 35.436(5)
_cell_volume 2635.5(15)
_diffrn_radiation_type powder
_diffrn_radiation_wavelength 1.9373
_cod_data_source_file pa0295.cif
_cod_data_source_block pa0295a
_cod_depositor_comments
;
 Updating space group information and adding the symmetry operation list.

 Antanas Vaitkus,
 2018-06-14
;
_cod_original_cell_volume 2635.5
_cod_original_sg_symbol_H-M C2/c
_cod_original_formula_sum 'C11 H26 N1 O3.5'
_cod_database_code 2101257

loop_
_space_group_symop_id
_space_group_symop_operation_xyz
1 x,y,z
2 -x,y,-z+1/2
3 -x,-y,-z
4 x,-y,z+1/2
5 x+1/2,y+1/2,z
6 -x+1/2,y+1/2,-z+1/2
7 -x+1/2,-y+1/2,-z
8 x+1/2,-y+1/2,z+1/2

loop_
_atom_site_label
_atom_site_fract_x
_atom_site_fract_y
_atom_site_fract_z
_atom_site_U_iso_or_equiv
O(1) .4662(3) .8450(10) .6854(2) .0411
O(2) .3453(4) .6970(10) .7007(2) .0450
O(3) .5000 .826(2) .2500 .0335
O(4) .2792(3) .7990(10) .2251(2) .0449
N(1) .3877(4) .482(2) .2879(2) .0335
C(1) .3778(5) .672(2) .3203(2) .0312
C(2) .3646(5) .511(2) .3554(2) .0361
C(3) .3697(6) .692(2) .3910(2) .0406
C(4) .3633(6) .524(2) .4270(2) .0452
C(5) .3734(5) .702(2) .4628(2) .0422
C(6) .3690(6) .527(2) .4988(3) .0486
C(7) .3813(6) .705(2) .5351(2) .0426
C(8) .3770(5) .528(2) .5706(2) .0448
C(9) .3896(5) .701(2) .6074(2) .0409
C(10) .3847(5) .527(2) .6425(2) .0327
C(11) .4001(5) .701(2) .6790(2) .0307
H(1) .3844 .2783 .2915 .0389
H(2) .3965 .5604 .2638 .0389
H(3) .4290 .7866 .3259 .0389
H(4) .3297 .7964 .3129 .0389
H(5) .4073 .3639 .3598 .0414
H(6) .3087 .4243 .3509 .0414
H(7) .4236 .7922 .3942 .0454
H(8) .3239 .8298 .3874 .0454
H(9) .4072 .3805 .4294 .0511
H(10) .3081 .4341 .4239 .0511
H(11) .4281 .7946 .4652 .0496
H(12) .3288 .8424 .4603 .0496
H(13) .4122 .3815 .5006 .0539
H(14) .3133 .4371 .4964 .0539
H(15) .4364 .7952 .5374 .0485
H(16) .3374 .8482 .5334 .0485
H(17) .4212 .3849 .5723 .0481
H(18) .3222 .4372 .5682 .0481
H(19) .4448 .7905 .6096 .0446
H(20) .3459 .8462 .6052 .0446
H(21) .4268 .3792 .6443 .0412
H(22) .3284 .4439 .6408 .0412
H(23) .5106 .8248 .6685 .0500
H(24) .5193 .9466 .2718 .0500
H(25) .3031 .6555 .2102 .0500
H(26) .3011 .9807 .2186 .0500

loop_
_geom_angle_atom_site_label_1
_geom_angle_atom_site_label_2
_geom_angle_atom_site_label_3
_geom_angle
C(2) C(1) N(1) 112.3(8)
C(3) C(2) C(1) 114.1(8)
C(4) C(3) C(2) 113.7(8)
C(5) C(4) C(3) 113.7(9)
C(6) C(5) C(4) 112.7(9)
C(7) C(6) C(5) 112.8(8)
C(8) C(7) C(6) 112.2(8)
C(9) C(8) C(7) 113.4(8)
C(10) C(9) C(8) 113.7(8)
C(11) C(10) C(9) 113.0(8)
O(2) C(11) O(1) 123.1(9)
C(10) C(11) O(1) 118.6(8)
C(10) C(11) O(2) 118.3(8)

loop_
_geom_bond_atom_site_label_1
_geom_bond_atom_site_label_2
_geom_bond_distance
O(1) C(11) 1.250(10)
O(2) C(11) 1.242(9)
N(1) C(1) 1.480(10)
C(1) C(2) 1.500(10)
C(2) C(3) 1.520(10)
C(3) C(4) 1.520(10)
C(4) C(5) 1.510(10)
C(5) C(6) 1.530(10)
C(6) C(7) 1.530(10)
C(7) C(8) 1.520(10)
C(8) C(9) 1.520(10)
C(9) C(10) 1.500(10)
C(10) C(11) 1.520(10)
O(1) H(23) 0.996(5)
O(3) H(24) 0.973(5)
O(4) H(25) 0.968(6)
O(4) H(26) 0.966(6)
N(1) H(1) 0.970(7)
N(1) H(2) 0.962(6)
C(1) H(3) 0.974(8)
C(1) H(4) 0.971(8)
C(2) H(5) 0.967(9)
C(2) H(6) 0.973(8)
C(3) H(7) 0.973(9)
C(3) H(8) 0.970(10)
C(4) H(9) 0.970(10)
C(4) H(10) 0.970(10)
C(5) H(11) 0.968(9)
C(5) H(12) 0.964(9)
C(6) H(13) 0.970(10)
C(6) H(14) 0.980(10)
C(7) H(15) 0.969(9)
C(7) H(16) 0.970(10)
C(8) H(17) 0.972(9)
C(8) H(18) 0.966(9)
C(9) H(19) 0.970(9)
C(9) H(20) 0.973(9)
C(10) H(21) 0.964(9)
C(10) H(22) 0.972(8)
